data_4027287
loop_
_publ_author_name
'Arben I. Haziri'
'Christian J. Leumann'

_publ_section_title
;
 Synthesis and Pairing Properties of Oligodeoxynucleotides Containing
 Bicyclo-RNA and Bicyclo-ANA Modifications
;
_journal_name_full 'Journal of Organic Chemistry'
_journal_page_first 5861
_journal_page_last 5869
_journal_paper_doi 10.1021/jo300554w
_journal_volume 77
_journal_year 2012
_chemical_absolute_configuration syn
_chemical_formula_moiety 'C26 H28 N2 O6'
_chemical_formula_sum 'C26 H28 N2 O6'
_chemical_formula_weight 464.50
_chemical_name_systematic
;
 ?
;
_space_group_IT_number 4
_symmetry_cell_setting monoclinic
_symmetry_space_group_name_Hall 'P 2yb'
_symmetry_space_group_name_H-M 'P 1 21 1'
_atom_sites_solution_hydrogens geom
_atom_sites_solution_primary direct
_atom_sites_solution_secondary difmap
_audit_creation_method SHELXL-97
_cell_angle_alpha 90.00
_cell_angle_beta 90.0320(10)
_cell_angle_gamma 90.00
_cell_formula_units_Z 4
_cell_length_a 13.62430(10)
_cell_length_b 10.14310(10)
_cell_length_c 16.10470(10)
_cell_measurement_reflns_used 46014
_cell_measurement_temperature 120(2)
_cell_measurement_theta_max 32.5672
_cell_measurement_theta_min 2.9333
_cell_volume 2225.55(3)
_computing_cell_refinement
;
CrysAlisPro, Oxford Diffraction Ltd.,
Version 1.171.33.66 (release 28-04-2010 CrysAlis171 .NET)
(compiled Apr 28 2010,14:27:37)
;
_computing_data_collection
;
CrysAlisPro, Oxford Diffraction Ltd.,
Version 1.171.33.66 (release 28-04-2010 CrysAlis171 .NET)
(compiled Apr 28 2010,14:27:37)
;
_computing_data_reduction
;
CrysAlisPro, Oxford Diffraction Ltd.,
Version 1.171.33.66 (release 28-04-2010 CrysAlis171 .NET)
(compiled Apr 28 2010,14:27:37)
;
_computing_structure_refinement 'SHELXL-97 (Sheldrick, 2008)'
_computing_structure_solution 'SHELXL-97 (Sheldrick, 2008)'
_diffrn_ambient_temperature 120(2)
_diffrn_detector_area_resol_mean 16.0965
_diffrn_measured_fraction_theta_full 0.999
_diffrn_measured_fraction_theta_max 0.957
_diffrn_measurement_device_type 'SuperNova, Single source at offset), Eos'
_diffrn_measurement_method '\w scans'
_diffrn_radiation_monochromator mirror
_diffrn_radiation_source 'SuperNova (Mo) x-ray Source'
_diffrn_radiation_type MoK\a
_diffrn_radiation_wavelength 0.71073
_diffrn_reflns_av_R_equivalents 0.0436
_diffrn_reflns_av_sigmaI/netI 0.0227
_diffrn_reflns_limit_h_max 20
_diffrn_reflns_limit_h_min -20
_diffrn_reflns_limit_k_max 15
_diffrn_reflns_limit_k_min -14
_diffrn_reflns_limit_l_max 23
_diffrn_reflns_limit_l_min -23
_diffrn_reflns_number 71815
_diffrn_reflns_theta_full 30.50
_diffrn_reflns_theta_max 32.64
_diffrn_reflns_theta_min 2.94
_exptl_absorpt_coefficient_mu 0.099
_exptl_absorpt_correction_T_max 1.00000
_exptl_absorpt_correction_T_min 0.58404
_exptl_absorpt_correction_type multi-scan
_exptl_absorpt_process_details
;
CrysAlisPro, Oxford Diffraction Ltd.,
Version 1.171.33.66 (release 28-04-2010 CrysAlis171 .NET)
(compiled Apr 28 2010,14:27:37)
empirical absorption correction using spherical harmonics,
 implemented in SCALE3 ABSPACK scaling algorithm.
;
_exptl_crystal_colour colorless
_exptl_crystal_density_diffrn 1.386
_exptl_crystal_description prism
_exptl_crystal_F_000 984
_exptl_crystal_size_max 0.53
_exptl_crystal_size_mid 0.38
_exptl_crystal_size_min 0.18
_refine_diff_density_max 0.255
_refine_diff_density_min -0.250
_refine_diff_density_rms 0.051
_refine_ls_abs_structure_details 'Flack H D (1983), Acta Cryst. A39, 876-881'
_refine_ls_abs_structure_Flack -10(10)
_refine_ls_extinction_method none
_refine_ls_goodness_of_fit_ref 1.070
_refine_ls_hydrogen_treatment constr
_refine_ls_matrix_type full
_refine_ls_number_parameters 617
_refine_ls_number_reflns 8183
_refine_ls_number_restraints 1
_refine_ls_restrained_S_all 1.070
_refine_ls_R_factor_all 0.0350
_refine_ls_R_factor_gt 0.0314
_refine_ls_shift/su_max 0.000
_refine_ls_shift/su_mean 0.000
_refine_ls_structure_factor_coef Fsqd
_refine_ls_weighting_details 'calc w=1/[\s^2^(Fo^2^)+(0.0492P)^2^+0.3960P] where P=(Fo^2^+2Fc^2^)/3'
_refine_ls_weighting_scheme calc
_refine_ls_wR_factor_gt 0.0890
_refine_ls_wR_factor_ref 0.0906
_reflns_number_gt 7550
_reflns_number_total 8183
_reflns_threshold_expression >2\s(I)
_cod_data_source_file jo300554w_si_002.cif
_cod_data_source_block 10cl001
_cod_database_code 4027287

loop_
_symmetry_equiv_pos_as_xyz
'x, y, z'
'-x, y+1/2, -z'

loop_
_atom_site_label
_atom_site_type_symbol
_atom_site_fract_x
_atom_site_fract_y
_atom_site_fract_z
_atom_site_U_iso_or_equiv
_atom_site_adp_type
_atom_site_occupancy
_atom_site_symmetry_multiplicity
_atom_site_calc_flag
_atom_site_refinement_flags
C1 C 0.13089(10) 1.04340(14) 0.08111(8) 0.0140(2) Uani 1 1 d .
H1 H 0.1214 1.0993 0.0306 0.017 Uiso 1 1 calc R
C2 C 0.20370(10) 0.93220(15) 0.06156(9) 0.0145(2) Uani 1 1 d .
H2 H 0.2296 0.8956 0.1149 0.017 Uiso 1 1 calc R
C3 C 0.13735(10) 0.82883(15) 0.02050(9) 0.0152(2) Uani 1 1 d .
C4 C 0.16513(12) 0.68241(16) 0.03351(10) 0.0205(3) Uani 1 1 d .
H4A H 0.1751 0.6377 -0.0205 0.025 Uiso 1 1 calc R
H4B H 0.2260 0.6746 0.0667 0.025 Uiso 1 1 calc R
C5 C 0.07762(12) 0.62233(16) 0.08015(10) 0.0203(3) Uani 1 1 d .
H5A H 0.0264 0.5917 0.0410 0.024 Uiso 1 1 calc R
H5B H 0.0986 0.5473 0.1153 0.024 Uiso 1 1 calc R
C6 C 0.04031(11) 0.73692(15) 0.13330(9) 0.0171(3) Uani 1 1 d .
H6 H -0.0268 0.7198 0.1560 0.021 Uiso 1 1 calc R
C7 C 0.04047(10) 0.84853(14) 0.06884(9) 0.0147(2) Uani 1 1 d .
H7 H -0.0165 0.8374 0.0303 0.018 Uiso 1 1 calc R
O1 O 0.04067(7) 0.98033(11) 0.10180(7) 0.01519(19) Uani 1 1 d .
O2 O 0.28365(8) 0.97376(12) 0.01202(7) 0.0185(2) Uani 1 1 d .
H2A H 0.2672 0.9725 -0.0382 0.028 Uiso 1 1 calc R
N1 N 0.15923(9) 1.12664(13) 0.15100(7) 0.0146(2) Uani 1 1 d .
C8 C 0.15784(11) 1.07353(14) 0.23057(8) 0.0152(2) Uani 1 1 d .
H8 H 0.1388 0.9840 0.2371 0.018 Uiso 1 1 calc R
C9 C 0.18221(11) 1.14292(15) 0.29879(9) 0.0162(3) Uani 1 1 d .
C10 C 0.21618(11) 1.27739(16) 0.28745(9) 0.0171(3) Uani 1 1 d .
N2 N 0.21782(9) 1.32272(13) 0.20611(8) 0.0168(2) Uani 1 1 d .
H2B H 0.2412 1.4026 0.1982 0.020 Uiso 1 1 calc R
C11 C 0.18662(10) 1.25574(14) 0.13648(9) 0.0143(2) Uani 1 1 d .
C12 C 0.17876(13) 1.08841(17) 0.38495(9) 0.0228(3) Uani 1 1 d .
H12A H 0.1254 1.1308 0.4159 0.034 Uiso 1 1 calc R
H12B H 0.2413 1.1056 0.4129 0.034 Uiso 1 1 calc R
H12C H 0.1672 0.9931 0.3826 0.034 Uiso 1 1 calc R
O3 O 0.24335(9) 1.34940(13) 0.34420(7) 0.0248(2) Uani 1 1 d .
O4 O 0.18404(8) 1.30777(11) 0.06784(7) 0.0179(2) Uani 1 1 d .
O5 O 0.13412(8) 0.87276(12) -0.06383(6) 0.0179(2) Uani 1 1 d .
C13 C 0.07127(12) 0.80476(18) -0.12012(9) 0.0224(3) Uani 1 1 d .
H13A H 0.0018 0.8203 -0.1051 0.027 Uiso 1 1 calc R
H13B H 0.0841 0.7088 -0.1174 0.027 Uiso 1 1 calc R
C14 C 0.09068(11) 0.85477(17) -0.20660(9) 0.0196(3) Uani 1 1 d .
C15 C 0.12779(13) 0.98077(18) -0.22126(11) 0.0242(3) Uani 1 1 d .
H15 H 0.1424 1.0372 -0.1758 0.029 Uiso 1 1 calc R
C16 C 0.14355(15) 1.0243(2) -0.30236(12) 0.0310(4) Uani 1 1 d .
H16 H 0.1685 1.1104 -0.3120 0.037 Uiso 1 1 calc R
C17 C 0.12295(16) 0.9425(3) -0.36877(12) 0.0381(5) Uani 1 1 d .
H17 H 0.1340 0.9722 -0.4239 0.046 Uiso 1 1 calc R
C18 C 0.08605(16) 0.8169(3) -0.35473(12) 0.0369(5) Uani 1 1 d .
H18 H 0.0717 0.7609 -0.4004 0.044 Uiso 1 1 calc R
C19 C 0.07001(13) 0.7727(2) -0.27388(10) 0.0262(3) Uani 1 1 d .
H19 H 0.0450 0.6866 -0.2646 0.031 Uiso 1 1 calc R
O6 O 0.10874(8) 0.77272(11) 0.19694(6) 0.0172(2) Uani 1 1 d .
C20 C 0.12452(14) 0.67416(17) 0.25917(11) 0.0240(3) Uani 1 1 d .
H20A H 0.1478 0.5916 0.2330 0.029 Uiso 1 1 calc R
H20B H 0.0622 0.6552 0.2885 0.029 Uiso 1 1 calc R
C21 C 0.19997(12) 0.72378(16) 0.31992(10) 0.0195(3) Uani 1 1 d .
C22 C 0.18875(13) 0.70010(18) 0.40444(10) 0.0240(3) Uani 1 1 d .
H22 H 0.1315 0.6566 0.4239 0.029 Uiso 1 1 calc R
C23 C 0.26056(14) 0.7394(2) 0.46090(11) 0.0281(4) Uani 1 1 d .
H23 H 0.2524 0.7216 0.5184 0.034 Uiso 1 1 calc R
C24 C 0.34364(14) 0.80442(19) 0.43346(11) 0.0272(3) Uani 1 1 d .
H24 H 0.3924 0.8321 0.4719 0.033 Uiso 1 1 calc R
C25 C 0.35525(12) 0.82897(18) 0.34893(11) 0.0251(3) Uani 1 1 d .
H25 H 0.4121 0.8738 0.3298 0.030 Uiso 1 1 calc R
C26 C 0.28441(12) 0.78848(16) 0.29247(10) 0.0209(3) Uani 1 1 d .
H26 H 0.2934 0.8049 0.2349 0.025 Uiso 1 1 calc R
C27 C 0.53163(10) 0.65869(15) 0.14835(8) 0.0153(2) Uani 1 1 d .
H27A H 0.5009 0.5956 0.1083 0.018 Uiso 1 1 calc R
C28 C 0.50136(11) 0.79928(16) 0.12680(9) 0.0171(3) Uani 1 1 d .
H28 H 0.5213 0.8586 0.1735 0.021 Uiso 1 1 calc R
C29 C 0.56752(10) 0.82798(15) 0.05183(8) 0.0151(2) Uani 1 1 d .
C30 C 0.59180(12) 0.97347(16) 0.04099(9) 0.0185(3) Uani 1 1 d .
H30A H 0.5322 1.0287 0.0461 0.022 Uiso 1 1 calc R
H30B H 0.6228 0.9902 -0.0136 0.022 Uiso 1 1 calc R
C31 C 0.66340(12) 1.00053(15) 0.11179(9) 0.0192(3) Uani 1 1 d .
H31A H 0.6278 1.0164 0.1644 0.023 Uiso 1 1 calc R
H31B H 0.7049 1.0782 0.0993 0.023 Uiso 1 1 calc R
C32 C 0.72622(11) 0.87403(15) 0.11736(8) 0.0155(2) Uani 1 1 d .
H32 H 0.7857 0.8857 0.0818 0.019 Uiso 1 1 calc R
C33 C 0.66276(10) 0.76037(14) 0.08040(8) 0.0138(2) Uani 1 1 d .
H33 H 0.6971 0.7207 0.0315 0.017 Uiso 1 1 calc R
O7 O 0.63559(7) 0.65795(11) 0.13833(7) 0.01588(19) Uani 1 1 d .
O8 O 0.40052(9) 0.81511(16) 0.11275(8) 0.0307(3) Uani 1 1 d .
H8A H 0.3904 0.8260 0.0617 0.046 Uiso 1 1 calc R
N3 N 0.50991(9) 0.61786(13) 0.23373(7) 0.0151(2) Uani 1 1 d .
C34 C 0.57434(11) 0.64880(15) 0.29772(9) 0.0174(3) Uani 1 1 d .
H34 H 0.6302 0.7014 0.2854 0.021 Uiso 1 1 calc R
C35 C 0.56125(12) 0.60756(17) 0.37634(9) 0.0197(3) Uani 1 1 d .
C36 C 0.47629(12) 0.52553(17) 0.39487(9) 0.0198(3) Uani 1 1 d .
N4 N 0.41463(10) 0.50241(13) 0.32755(8) 0.0175(2) Uani 1 1 d .
H4 H 0.3621 0.4546 0.3375 0.021 Uiso 1 1 calc R
C37 C 0.42617(11) 0.54531(15) 0.24778(9) 0.0156(2) Uani 1 1 d .
C38 C 0.63014(14) 0.6394(2) 0.44582(10) 0.0298(4) Uani 1 1 d .
H38A H 0.6882 0.6841 0.4236 0.045 Uiso 1 1 calc R
H38B H 0.6501 0.5577 0.4736 0.045 Uiso 1 1 calc R
H38C H 0.5972 0.6972 0.4858 0.045 Uiso 1 1 calc R
O9 O 0.45698(10) 0.47894(15) 0.46312(7) 0.0284(3) Uani 1 1 d .
O10 O 0.36595(8) 0.52051(12) 0.19260(7) 0.0179(2) Uani 1 1 d .
O11 O 0.51803(8) 0.76913(12) -0.01704(6) 0.0174(2) Uani 1 1 d .
C39 C 0.57666(11) 0.74844(16) -0.08967(9) 0.0170(3) Uani 1 1 d .
H39A H 0.6155 0.6666 -0.0832 0.020 Uiso 1 1 calc R
H39B H 0.6230 0.8229 -0.0965 0.020 Uiso 1 1 calc R
C40 C 0.51230(11) 0.73768(15) -0.16582(9) 0.0166(3) Uani 1 1 d .
C41 C 0.42630(11) 0.81065(17) -0.17399(10) 0.0207(3) Uani 1 1 d .
H41 H 0.4045 0.8648 -0.1296 0.025 Uiso 1 1 calc R
C42 C 0.37216(13) 0.8042(2) -0.24729(11) 0.0268(3) Uani 1 1 d .
H42 H 0.3129 0.8530 -0.2523 0.032 Uiso 1 1 calc R
C43 C 0.40420(15) 0.7271(2) -0.31285(11) 0.0300(4) Uani 1 1 d .
H43 H 0.3676 0.7243 -0.3630 0.036 Uiso 1 1 calc R
C44 C 0.48978(14) 0.6538(2) -0.30529(10) 0.0281(3) Uani 1 1 d .
H44 H 0.5117 0.6006 -0.3502 0.034 Uiso 1 1 calc R
C45 C 0.54345(12) 0.65831(17) -0.23158(10) 0.0216(3) Uani 1 1 d .
H45 H 0.6015 0.6072 -0.2261 0.026 Uiso 1 1 calc R
O12A O 0.75726(8) 0.84437(12) 0.19970(6) 0.0181(2) Uani 1 1 d .
C46 C 0.82207(12) 0.94559(17) 0.22946(9) 0.0218(3) Uani 1 1 d .
H46A H 0.7914 1.0331 0.2212 0.026 Uiso 1 1 calc R
H46B H 0.8842 0.9434 0.1977 0.026 Uiso 1 1 calc R
C47 C 0.84300(12) 0.92471(16) 0.31986(9) 0.0186(3) Uani 1 1 d .
C48 C 0.93741(12) 0.89689(19) 0.34730(10) 0.0242(3) Uani 1 1 d .
H48 H 0.9892 0.8870 0.3084 0.029 Uiso 1 1 calc R
C49 C 0.95616(13) 0.8835(2) 0.43206(11) 0.0273(3) Uani 1 1 d .
H49 H 1.0210 0.8660 0.4507 0.033 Uiso 1 1 calc R
C50 C 0.88100(13) 0.89563(18) 0.48899(10) 0.0243(3) Uani 1 1 d .
H50 H 0.8942 0.8857 0.5466 0.029 Uiso 1 1 calc R
C51 C 0.78597(13) 0.92227(18) 0.46220(10) 0.0237(3) Uani 1 1 d .
H51 H 0.7341 0.9301 0.5013 0.028 Uiso 1 1 calc R
C52 C 0.76750(12) 0.93735(18) 0.37787(10) 0.0221(3) Uani 1 1 d .
H52 H 0.7028 0.9565 0.3595 0.027 Uiso 1 1 calc R

loop_
_atom_site_aniso_label
_atom_site_aniso_U_11
_atom_site_aniso_U_22
_atom_site_aniso_U_33
_atom_site_aniso_U_23
_atom_site_aniso_U_13
_atom_site_aniso_U_12
C1 0.0138(5) 0.0140(6) 0.0141(5) -0.0009(5) -0.0021(4) -0.0007(5)
C2 0.0132(6) 0.0154(6) 0.0147(6) -0.0011(5) -0.0008(4) 0.0003(5)
C3 0.0153(6) 0.0158(6) 0.0146(6) -0.0017(5) -0.0010(4) 0.0001(5)
C4 0.0206(7) 0.0165(7) 0.0242(7) -0.0029(5) -0.0014(5) 0.0040(5)
C5 0.0246(7) 0.0138(6) 0.0224(7) -0.0026(5) -0.0044(5) -0.0017(5)
C6 0.0170(6) 0.0151(6) 0.0192(6) 0.0001(5) -0.0019(5) -0.0035(5)
C7 0.0138(5) 0.0138(6) 0.0165(6) -0.0013(5) -0.0012(4) -0.0011(5)
O1 0.0128(4) 0.0133(4) 0.0195(5) -0.0023(4) 0.0003(4) -0.0004(4)
O2 0.0153(5) 0.0231(5) 0.0171(5) 0.0004(4) 0.0010(4) -0.0019(4)
N1 0.0171(5) 0.0135(5) 0.0132(5) -0.0006(4) -0.0018(4) -0.0012(4)
C8 0.0176(6) 0.0135(6) 0.0145(6) 0.0013(5) -0.0013(5) -0.0008(5)
C9 0.0171(6) 0.0179(6) 0.0135(6) -0.0004(5) -0.0014(5) -0.0015(5)
C10 0.0171(6) 0.0191(7) 0.0153(6) -0.0024(5) 0.0023(5) -0.0032(5)
N2 0.0195(6) 0.0140(5) 0.0170(5) -0.0014(4) 0.0019(4) -0.0032(4)
C11 0.0128(5) 0.0138(6) 0.0162(6) -0.0005(5) 0.0006(4) 0.0001(5)
C12 0.0327(8) 0.0213(7) 0.0144(6) 0.0011(5) -0.0026(6) -0.0022(6)
O3 0.0309(6) 0.0259(6) 0.0175(5) -0.0070(4) 0.0050(4) -0.0129(5)
O4 0.0194(5) 0.0178(5) 0.0164(5) 0.0028(4) 0.0002(4) -0.0007(4)
O5 0.0187(5) 0.0215(5) 0.0135(4) -0.0028(4) -0.0025(4) -0.0034(4)
C13 0.0248(7) 0.0260(8) 0.0165(6) -0.0056(6) -0.0033(5) -0.0061(6)
C14 0.0174(6) 0.0251(7) 0.0163(6) -0.0026(5) -0.0027(5) 0.0029(6)
C15 0.0256(7) 0.0233(8) 0.0238(7) -0.0010(6) -0.0005(6) 0.0051(6)
C16 0.0308(9) 0.0318(9) 0.0303(9) 0.0089(8) 0.0013(7) 0.0044(7)
C17 0.0387(10) 0.0549(14) 0.0206(8) 0.0085(8) -0.0027(7) -0.0001(10)
C18 0.0383(10) 0.0541(13) 0.0182(7) -0.0064(8) -0.0040(7) -0.0051(9)
C19 0.0253(7) 0.0334(9) 0.0199(7) -0.0060(6) -0.0037(6) -0.0017(7)
O6 0.0209(5) 0.0144(5) 0.0162(4) 0.0019(4) -0.0040(4) -0.0021(4)
C20 0.0316(8) 0.0161(7) 0.0243(7) 0.0054(6) -0.0088(6) -0.0037(6)
C21 0.0229(7) 0.0164(6) 0.0193(7) 0.0019(5) -0.0036(5) 0.0024(5)
C22 0.0285(8) 0.0229(8) 0.0207(7) 0.0049(6) -0.0016(6) 0.0005(6)
C23 0.0364(9) 0.0292(9) 0.0188(7) 0.0008(6) -0.0049(6) 0.0050(7)
C24 0.0299(8) 0.0239(8) 0.0278(8) -0.0038(7) -0.0104(6) 0.0052(6)
C25 0.0213(7) 0.0228(8) 0.0311(8) 0.0010(6) -0.0023(6) 0.0012(6)
C26 0.0231(7) 0.0192(7) 0.0203(6) 0.0015(5) -0.0005(5) 0.0037(6)
C27 0.0146(6) 0.0178(6) 0.0134(6) 0.0015(5) -0.0007(4) -0.0018(5)
C28 0.0151(6) 0.0209(7) 0.0154(6) 0.0042(5) 0.0010(5) 0.0046(5)
C29 0.0146(6) 0.0175(6) 0.0132(5) 0.0011(5) 0.0000(4) 0.0016(5)
C30 0.0238(7) 0.0155(6) 0.0162(6) 0.0022(5) 0.0007(5) 0.0029(5)
C31 0.0264(7) 0.0141(6) 0.0172(6) 0.0001(5) 0.0002(5) -0.0004(5)
C32 0.0175(6) 0.0165(6) 0.0126(6) -0.0004(5) 0.0007(5) -0.0022(5)
C33 0.0147(6) 0.0138(6) 0.0129(5) 0.0002(5) 0.0006(4) 0.0003(5)
O7 0.0139(4) 0.0152(5) 0.0186(5) 0.0043(4) -0.0002(3) 0.0000(4)
O8 0.0163(5) 0.0513(9) 0.0244(6) 0.0179(6) 0.0044(4) 0.0120(5)
N3 0.0165(5) 0.0162(5) 0.0126(5) 0.0018(4) -0.0021(4) -0.0031(4)
C34 0.0181(6) 0.0174(6) 0.0166(6) 0.0022(5) -0.0032(5) -0.0043(5)
C35 0.0213(7) 0.0214(7) 0.0166(6) 0.0038(5) -0.0043(5) -0.0044(5)
C36 0.0222(7) 0.0202(7) 0.0171(6) 0.0023(5) -0.0020(5) -0.0022(6)
N4 0.0180(5) 0.0177(6) 0.0168(5) 0.0029(4) -0.0007(4) -0.0050(5)
C37 0.0167(6) 0.0136(6) 0.0165(6) 0.0004(5) -0.0004(5) -0.0016(5)
C38 0.0312(9) 0.0399(10) 0.0182(7) 0.0085(7) -0.0097(6) -0.0139(8)
O9 0.0312(6) 0.0353(7) 0.0186(5) 0.0103(5) -0.0025(5) -0.0087(6)
O10 0.0182(5) 0.0190(5) 0.0167(4) -0.0008(4) -0.0022(4) -0.0043(4)
O11 0.0154(5) 0.0235(5) 0.0131(4) 0.0010(4) -0.0009(3) -0.0017(4)
C39 0.0152(6) 0.0212(7) 0.0146(6) 0.0001(5) -0.0004(5) 0.0013(5)
C40 0.0175(6) 0.0167(6) 0.0157(6) 0.0021(5) -0.0015(5) -0.0025(5)
C41 0.0186(6) 0.0210(7) 0.0223(7) 0.0024(6) -0.0028(5) 0.0004(5)
C42 0.0226(7) 0.0286(8) 0.0293(8) 0.0061(7) -0.0092(6) 0.0007(6)
C43 0.0337(9) 0.0341(9) 0.0223(8) 0.0039(7) -0.0123(7) -0.0065(7)
C44 0.0353(9) 0.0314(9) 0.0176(7) -0.0028(6) -0.0026(6) -0.0035(7)
C45 0.0224(7) 0.0237(7) 0.0188(6) -0.0013(6) -0.0011(5) 0.0001(6)
O12A 0.0214(5) 0.0182(5) 0.0147(4) 0.0002(4) -0.0037(4) -0.0041(4)
C46 0.0255(7) 0.0233(7) 0.0165(6) -0.0005(6) -0.0022(5) -0.0087(6)
C47 0.0213(7) 0.0184(6) 0.0160(6) -0.0017(5) -0.0008(5) -0.0036(5)
C48 0.0206(7) 0.0316(9) 0.0204(7) -0.0024(6) 0.0012(6) 0.0002(6)
C49 0.0217(7) 0.0365(10) 0.0236(8) 0.0025(7) -0.0040(6) 0.0005(7)
C50 0.0291(8) 0.0255(8) 0.0184(7) 0.0009(6) -0.0024(6) -0.0039(6)
C51 0.0256(8) 0.0267(8) 0.0187(7) -0.0018(6) 0.0027(6) -0.0009(6)
C52 0.0199(7) 0.0257(8) 0.0208(7) -0.0018(6) 0.0002(5) -0.0005(6)

loop_
_atom_type_symbol
_atom_type_description
_atom_type_scat_dispersion_real
_atom_type_scat_dispersion_imag
_atom_type_scat_source
C C 0.0033 0.0000 'International Tables Vol C Tables 4.2.6.8 and 6.1.1.4'
H H 0.0000 0.0000 'International Tables Vol C Tables 4.2.6.8 and 6.1.1.4'
N N 0.0061 0.0000 'International Tables Vol C Tables 4.2.6.8 and 6.1.1.4'
O O 0.0106 0.0000 'International Tables Vol C Tables 4.2.6.8 and 6.1.1.4'

loop_
_geom_angle_atom_site_label_1
_geom_angle_atom_site_label_2
_geom_angle_atom_site_label_3
_geom_angle
O1 C1 N1 107.89(11)
O1 C1 C2 106.00(11)
N1 C1 C2 114.38(11)
O1 C1 H1 109.5
N1 C1 H1 109.5
C2 C1 H1 109.5
O2 C2 C3 114.48(11)
O2 C2 C1 113.24(12)
C3 C2 C1 102.12(11)
O2 C2 H2 108.9
C3 C2 H2 108.9
C1 C2 H2 108.9
O5 C3 C2 102.37(11)
O5 C3 C7 114.34(11)
C2 C3 C7 101.40(11)
O5 C3 C4 115.80(12)
C2 C3 C4 116.98(12)
C7 C3 C4 105.36(12)
C5 C4 C3 104.91(12)
C5 C4 H4A 110.8
C3 C4 H4A 110.8
C5 C4 H4B 110.8
C3 C4 H4B 110.8
H4A C4 H4B 108.8
C6 C5 C4 103.32(12)
C6 C5 H5A 111.1
C4 C5 H5A 111.1
C6 C5 H5B 111.1
C4 C5 H5B 111.1
H5A C5 H5B 109.1
O6 C6 C5 112.12(12)
O6 C6 C7 107.20(11)
C5 C6 C7 100.44(12)
O6 C6 H6 112.1
C5 C6 H6 112.1
C7 C6 H6 112.1
O1 C7 C6 115.82(12)
O1 C7 C3 107.73(11)
C6 C7 C3 104.28(12)
O1 C7 H7 109.6
C6 C7 H7 109.6
C3 C7 H7 109.6
C1 O1 C7 109.41(10)
C2 O2 H2A 109.5
C11 N1 C8 121.82(12)
C11 N1 C1 119.29(12)
C8 N1 C1 118.90(12)
C9 C8 N1 123.10(13)
C9 C8 H8 118.4
N1 C8 H8 118.4
C8 C9 C10 117.85(13)
C8 C9 C12 123.81(14)
C10 C9 C12 118.33(13)
O3 C10 N2 120.04(14)
O3 C10 C9 124.17(14)
N2 C10 C9 115.79(13)
C11 N2 C10 126.82(13)
C11 N2 H2B 116.6
C10 N2 H2B 116.6
O4 C11 N2 122.03(14)
O4 C11 N1 123.59(13)
N2 C11 N1 114.37(12)
C9 C12 H12A 109.5
C9 C12 H12B 109.5
H12A C12 H12B 109.5
C9 C12 H12C 109.5
H12A C12 H12C 109.5
H12B C12 H12C 109.5
C13 O5 C3 118.14(12)
O5 C13 C14 108.64(13)
O5 C13 H13A 110.0
C14 C13 H13A 110.0
O5 C13 H13B 110.0
C14 C13 H13B 110.0
H13A C13 H13B 108.3
C15 C14 C19 119.23(16)
C15 C14 C13 121.95(15)
C19 C14 C13 118.82(16)
C14 C15 C16 120.29(17)
C14 C15 H15 119.9
C16 C15 H15 119.9
C17 C16 C15 120.2(2)
C17 C16 H16 119.9
C15 C16 H16 119.9
C16 C17 C18 119.88(18)
C16 C17 H17 120.1
C18 C17 H17 120.1
C17 C18 C19 120.28(19)
C17 C18 H18 119.9
C19 C18 H18 119.9
C18 C19 C14 120.12(19)
C18 C19 H19 119.9
C14 C19 H19 119.9
C20 O6 C6 114.92(12)
O6 C20 C21 108.89(13)
O6 C20 H20A 109.9
C21 C20 H20A 109.9
O6 C20 H20B 109.9
C21 C20 H20B 109.9
H20A C20 H20B 108.3
C22 C21 C26 118.82(15)
C22 C21 C20 120.20(15)
C26 C21 C20 120.91(14)
C21 C22 C23 120.77(17)
C21 C22 H22 119.6
C23 C22 H22 119.6
C24 C23 C22 120.17(16)
C24 C23 H23 119.9
C22 C23 H23 119.9
C23 C24 C25 119.41(16)
C23 C24 H24 120.3
C25 C24 H24 120.3
C26 C25 C24 120.54(16)
C26 C25 H25 119.7
C24 C25 H25 119.7
C25 C26 C21 120.29(15)
C25 C26 H26 119.9
C21 C26 H26 119.9
O7 C27 N3 107.79(11)
O7 C27 C28 104.34(11)
N3 C27 C28 115.02(12)
O7 C27 H27A 109.8
N3 C27 H27A 109.8
C28 C27 H27A 109.8
O8 C28 C27 114.14(13)
O8 C28 C29 115.30(12)
C27 C28 C29 101.40(11)
O8 C28 H28 108.5
C27 C28 H28 108.5
C29 C28 H28 108.5
O11 C29 C30 114.75(12)
O11 C29 C28 104.73(11)
C30 C29 C28 113.69(12)
O11 C29 C33 116.34(12)
C30 C29 C33 106.45(12)
C28 C29 C33 100.13(11)
C29 C30 C31 103.16(12)
C29 C30 H30A 111.1
C31 C30 H30A 111.1
C29 C30 H30B 111.1
C31 C30 H30B 111.1
H30A C30 H30B 109.1
C30 C31 C32 104.36(12)
C30 C31 H31A 110.9
C32 C31 H31A 110.9
C30 C31 H31B 110.9
C32 C31 H31B 110.9
H31A C31 H31B 108.9
O12A C32 C31 113.19(12)
O12A C32 C33 111.33(12)
C31 C32 C33 106.55(12)
O12A C32 H32 108.5
C31 C32 H32 108.5
C33 C32 H32 108.5
O7 C33 C29 107.31(11)
O7 C33 C32 115.30(11)
C29 C33 C32 104.61(12)
O7 C33 H33 109.8
C29 C33 H33 109.8
C32 C33 H33 109.8
C27 O7 C33 108.92(10)
C28 O8 H8A 109.5
C37 N3 C34 121.49(12)
C37 N3 C27 118.21(12)
C34 N3 C27 120.26(12)
C35 C34 N3 122.94(14)
C35 C34 H34 118.5
N3 C34 H34 118.5
C34 C35 C36 118.44(14)
C34 C35 C38 123.62(15)
C36 C35 C38 117.94(13)
O9 C36 N4 120.28(15)
O9 C36 C35 125.11(15)
N4 C36 C35 114.60(13)
C37 N4 C36 127.57(13)
C37 N4 H4 116.2
C36 N4 H4 116.2
O10 C37 N4 122.37(13)
O10 C37 N3 122.75(13)
N4 C37 N3 114.88(13)
C35 C38 H38A 109.5
C35 C38 H38B 109.5
H38A C38 H38B 109.5
C35 C38 H38C 109.5
H38A C38 H38C 109.5
H38B C38 H38C 109.5
C29 O11 C39 115.60(11)
O11 C39 C40 110.47(12)
O11 C39 H39A 109.6
C40 C39 H39A 109.6
O11 C39 H39B 109.6
C40 C39 H39B 109.6
H39A C39 H39B 108.1
C41 C40 C45 119.40(14)
C41 C40 C39 121.76(14)
C45 C40 C39 118.73(14)
C40 C41 C42 120.04(16)
C40 C41 H41 120.0
C42 C41 H41 120.0
C43 C42 C41 120.35(16)
C43 C42 H42 119.8
C41 C42 H42 119.8
C42 C43 C44 120.06(16)
C42 C43 H43 120.0
C44 C43 H43 120.0
C43 C44 C45 119.80(17)
C43 C44 H44 120.1
C45 C44 H44 120.1
C44 C45 C40 120.34(16)
C44 C45 H45 119.8
C40 C45 H45 119.8
C32 O12A C46 110.00(11)
O12A C46 C47 109.87(13)
O12A C46 H46A 109.7
C47 C46 H46A 109.7
O12A C46 H46B 109.7
C47 C46 H46B 109.7
H46A C46 H46B 108.2
C48 C47 C52 119.24(14)
C48 C47 C46 120.91(14)
C52 C47 C46 119.82(15)
C47 C48 C49 120.01(15)
C47 C48 H48 120.0
C49 C48 H48 120.0
C50 C49 C48 120.38(16)
C50 C49 H49 119.8
C48 C49 H49 119.8
C49 C50 C51 120.13(15)
C49 C50 H50 119.9
C51 C50 H50 119.9
C52 C51 C50 119.51(15)
C52 C51 H51 120.2
C50 C51 H51 120.2
C51 C52 C47 120.72(15)
C51 C52 H52 119.6
C47 C52 H52 119.6

loop_
_geom_bond_atom_site_label_1
_geom_bond_atom_site_label_2
_geom_bond_distance
C1 O1 1.4253(17)
C1 N1 1.4589(18)
C1 C2 1.535(2)
C1 H1 1.0000
C2 O2 1.4149(17)
C2 C3 1.534(2)
C2 H2 1.0000
C3 O5 1.4300(17)
C3 C7 1.546(2)
C3 C4 1.547(2)
C4 C5 1.536(2)
C4 H4A 0.9900
C4 H4B 0.9900
C5 C6 1.531(2)
C5 H5A 0.9900
C5 H5B 0.9900
C6 O6 1.4319(18)
C6 C7 1.536(2)
C6 H6 1.0000
C7 O1 1.4385(18)
C7 H7 1.0000
O2 H2A 0.8400
N1 C11 1.3816(19)
N1 C8 1.3902(18)
C8 C9 1.3462(19)
C8 H8 0.9500
C9 C10 1.452(2)
C9 C12 1.495(2)
C10 O3 1.2269(18)
C10 N2 1.3886(19)
N2 C11 1.3781(18)
N2 H2B 0.8800
C11 O4 1.2254(17)
C12 H12A 0.9800
C12 H12B 0.9800
C12 H12C 0.9800
O5 C13 1.4247(18)
C13 C14 1.506(2)
C13 H13A 0.9900
C13 H13B 0.9900
C14 C15 1.395(3)
C14 C19 1.395(2)
C15 C16 1.395(2)
C15 H15 0.9500
C16 C17 1.382(3)
C16 H16 0.9500
C17 C18 1.388(4)
C17 H17 0.9500
C18 C19 1.394(3)
C18 H18 0.9500
C19 H19 0.9500
O6 C20 1.4318(19)
C20 C21 1.505(2)
C20 H20A 0.9900
C20 H20B 0.9900
C21 C22 1.391(2)
C21 C26 1.397(2)
C22 C23 1.394(2)
C22 H22 0.9500
C23 C24 1.382(3)
C23 H23 0.9500
C24 C25 1.393(3)
C24 H24 0.9500
C25 C26 1.388(2)
C25 H25 0.9500
C26 H26 0.9500
C27 O7 1.4257(17)
C27 N3 1.4665(18)
C27 C28 1.524(2)
C27 H27A 1.0000
C28 O8 1.4016(18)
C28 C29 1.535(2)
C28 H28 1.0000
C29 O11 1.4284(17)
C29 C30 1.522(2)
C29 C33 1.538(2)
C30 C31 1.525(2)
C30 H30A 0.9900
C30 H30B 0.9900
C31 C32 1.545(2)
C31 H31A 0.9900
C31 H31B 0.9900
C32 O12A 1.4239(17)
C32 C33 1.559(2)
C32 H32 1.0000
C33 O7 1.4447(17)
C33 H33 1.0000
O8 H8A 0.8400
N3 C37 1.3765(18)
N3 C34 1.3892(18)
C34 C35 1.345(2)
C34 H34 0.9500
C35 C36 1.456(2)
C35 C38 1.495(2)
C36 O9 1.2253(19)
C36 N4 1.3910(19)
N4 C37 1.3656(19)
N4 H4 0.8800
C37 O10 1.2350(18)
C38 H38A 0.9800
C38 H38B 0.9800
C38 H38C 0.9800
O11 C39 1.4323(17)
C39 C40 1.511(2)
C39 H39A 0.9900
C39 H39B 0.9900
C40 C41 1.392(2)
C40 C45 1.396(2)
C41 C42 1.393(2)
C41 H41 0.9500
C42 C43 1.385(3)
C42 H42 0.9500
C43 C44 1.388(3)
C43 H43 0.9500
C44 C45 1.395(2)
C44 H44 0.9500
C45 H45 0.9500
O12A C46 1.4362(19)
C46 C47 1.499(2)
C46 H46A 0.9900
C46 H46B 0.9900
C47 C48 1.389(2)
C47 C52 1.396(2)
C48 C49 1.395(2)
C48 H48 0.9500
C49 C50 1.380(2)
C49 H49 0.9500
C50 C51 1.391(2)
C50 H50 0.9500
C51 C52 1.390(2)
C51 H51 0.9500
C52 H52 0.9500

loop_
_geom_hbond_atom_site_label_D
_geom_hbond_atom_site_label_H
_geom_hbond_atom_site_label_A
_geom_hbond_distance_DH
_geom_hbond_distance_HA
_geom_hbond_distance_DA
_geom_hbond_angle_DHA
_geom_hbond_site_symmetry_A
O2 H2A O5 0.84 2.12 2.5864(15) 115.1 .
N2 H2B O10 0.88 2.08 2.8541(17) 146.3 1_565
O8 H8A O11 0.84 2.23 2.6746(16) 113.3 .
O8 H8A O2 0.84 2.24 2.7845(17) 123.0 .
N4 H4 O3 0.88 1.94 2.8155(17) 172.6 1_545

loop_
_geom_torsion_atom_site_label_1
_geom_torsion_atom_site_label_2
_geom_torsion_atom_site_label_3
_geom_torsion_atom_site_label_4
_geom_torsion
O1 C1 C2 O2 158.38(11)
N1 C1 C2 O2 -82.88(15)
O1 C1 C2 C3 34.78(13)
N1 C1 C2 C3 153.52(12)
O2 C2 C3 O5 -38.70(15)
C1 C2 C3 O5 84.07(12)
O2 C2 C3 C7 -157.04(12)
C1 C2 C3 C7 -34.28(13)
O2 C2 C3 C4 89.02(16)
C1 C2 C3 C4 -148.22(13)
O5 C3 C4 C5 -121.36(13)
C2 C3 C4 C5 117.77(13)
C7 C3 C4 C5 6.05(15)
C3 C4 C5 C6 -32.40(15)
C4 C5 C6 O6 -67.66(15)
C4 C5 C6 C7 45.88(14)
O6 C6 C7 O1 -42.92(16)
C5 C6 C7 O1 -160.16(12)
O6 C6 C7 C3 75.26(13)
C5 C6 C7 C3 -41.98(14)
O5 C3 C7 O1 -85.73(14)
C2 C3 C7 O1 23.61(14)
C4 C3 C7 O1 145.98(11)
O5 C3 C7 C6 150.68(12)
C2 C3 C7 C6 -99.98(12)
C4 C3 C7 C6 22.39(14)
N1 C1 O1 C7 -143.44(11)
C2 C1 O1 C7 -20.50(14)
C6 C7 O1 C1 114.02(13)
C3 C7 O1 C1 -2.24(14)
O1 C1 N1 C11 -131.30(12)
C2 C1 N1 C11 111.04(14)
O1 C1 N1 C8 48.69(16)
C2 C1 N1 C8 -68.98(16)
C11 N1 C8 C9 0.4(2)
C1 N1 C8 C9 -179.61(13)
N1 C8 C9 C10 -3.2(2)
N1 C8 C9 C12 178.43(14)
C8 C9 C10 O3 -177.70(15)
C12 C9 C10 O3 0.7(2)
C8 C9 C10 N2 1.6(2)
C12 C9 C10 N2 -179.99(14)
O3 C10 N2 C11 -177.55(14)
C9 C10 N2 C11 3.2(2)
C10 N2 C11 O4 174.32(14)
C10 N2 C11 N1 -5.8(2)
C8 N1 C11 O4 -176.22(14)
C1 N1 C11 O4 3.8(2)
C8 N1 C11 N2 3.92(19)
C1 N1 C11 N2 -176.10(12)
C2 C3 O5 C13 -174.93(12)
C7 C3 O5 C13 -66.18(17)
C4 C3 O5 C13 56.61(17)
C3 O5 C13 C14 -171.96(12)
O5 C13 C14 C15 -26.0(2)
O5 C13 C14 C19 154.61(15)
C19 C14 C15 C16 0.3(2)
C13 C14 C15 C16 -179.11(16)
C14 C15 C16 C17 -0.3(3)
C15 C16 C17 C18 0.3(3)
C16 C17 C18 C19 -0.2(3)
C17 C18 C19 C14 0.2(3)
C15 C14 C19 C18 -0.3(3)
C13 C14 C19 C18 179.19(17)
C5 C6 O6 C20 -65.59(17)
C7 C6 O6 C20 -174.89(13)
C6 O6 C20 C21 178.27(13)
O6 C20 C21 C22 139.99(16)
O6 C20 C21 C26 -43.1(2)
C26 C21 C22 C23 -0.3(3)
C20 C21 C22 C23 176.63(16)
C21 C22 C23 C24 0.9(3)
C22 C23 C24 C25 -0.6(3)
C23 C24 C25 C26 -0.2(3)
C24 C25 C26 C21 0.7(3)
C22 C21 C26 C25 -0.4(2)
C20 C21 C26 C25 -177.38(16)
O7 C27 C28 O8 165.24(12)
N3 C27 C28 O8 -76.90(16)
O7 C27 C28 C29 40.63(13)
N3 C27 C28 C29 158.50(12)
O8 C28 C29 O11 -42.13(17)
C27 C28 C29 O11 81.69(13)
O8 C28 C29 C30 83.89(17)
C27 C28 C29 C30 -152.29(12)
O8 C28 C29 C33 -163.00(14)
C27 C28 C29 C33 -39.18(13)
O11 C29 C30 C31 -167.07(12)
C28 C29 C30 C31 72.39(14)
C33 C29 C30 C31 -36.86(14)
C29 C30 C31 C32 37.55(14)
C30 C31 C32 O12A -147.40(12)
C30 C31 C32 C33 -24.70(15)
O11 C29 C33 O7 -86.51(14)
C30 C29 C33 O7 144.19(11)
C28 C29 C33 O7 25.62(14)
O11 C29 C33 C32 150.55(11)
C30 C29 C33 C32 21.25(14)
C28 C29 C33 C32 -97.32(12)
O12A C32 C33 O7 8.52(16)
C31 C32 C33 O7 -115.34(13)
O12A C32 C33 C29 126.11(12)
C31 C32 C33 C29 2.26(14)
N3 C27 O7 C33 -147.72(11)
C28 C27 O7 C33 -25.00(14)
C29 C33 O7 C27 -0.78(15)
C32 C33 O7 C27 115.28(13)
O7 C27 N3 C37 -145.92(13)
C28 C27 N3 C37 98.17(15)
O7 C27 N3 C34 32.13(18)
C28 C27 N3 C34 -83.78(17)
C37 N3 C34 C35 1.9(2)
C27 N3 C34 C35 -176.06(15)
N3 C34 C35 C36 0.8(3)
N3 C34 C35 C38 179.67(17)
C34 C35 C36 O9 178.20(18)
C38 C35 C36 O9 -0.8(3)
C34 C35 C36 N4 -2.2(2)
C38 C35 C36 N4 178.79(16)
O9 C36 N4 C37 -179.07(16)
C35 C36 N4 C37 1.3(2)
C36 N4 C37 O10 -178.99(15)
C36 N4 C37 N3 1.1(2)
C34 N3 C37 O10 177.34(14)
C27 N3 C37 O10 -4.6(2)
C34 N3 C37 N4 -2.8(2)
C27 N3 C37 N4 175.26(13)
C30 C29 O11 C39 71.95(16)
C28 C29 O11 C39 -162.70(12)
C33 C29 O11 C39 -53.24(17)
C29 O11 C39 C40 -157.88(12)
O11 C39 C40 C41 34.7(2)
O11 C39 C40 C45 -149.18(14)
C45 C40 C41 C42 -0.1(2)
C39 C40 C41 C42 175.99(15)
C40 C41 C42 C43 -1.0(3)
C41 C42 C43 C44 1.1(3)
C42 C43 C44 C45 -0.2(3)
C43 C44 C45 C40 -0.9(3)
C41 C40 C45 C44 1.0(2)
C39 C40 C45 C44 -175.14(15)
C31 C32 O12A C46 -64.74(16)
C33 C32 O12A C46 175.25(12)
C32 O12A C46 C47 171.84(13)
O12A C46 C47 C48 116.14(17)
O12A C46 C47 C52 -65.9(2)
C52 C47 C48 C49 -0.8(3)
C46 C47 C48 C49 177.18(17)
C47 C48 C49 C50 1.1(3)
C48 C49 C50 C51 -0.5(3)
C49 C50 C51 C52 -0.4(3)
C50 C51 C52 C47 0.7(3)
C48 C47 C52 C51 -0.1(3)
C46 C47 C52 C51 -178.07(16)
